data_1573352
loop_
_publ_author_name
'Gajda, Roman'
'S&#x142;awi&#x144;ski, Wojciech'
'Por&#x119;ba, Tomasz'
'Parafiniuk, Jan'
'Mezouar, Mohamed'
'Dera, Przemys&#x142;aw'
'Wo&#x17a;niak, Krzysztof'

_publ_section_title
;
 Incommensurately modulated structure of
 Zn<sub>4</sub>Si<sub>2</sub>O<sub>7</sub>(OH)<sub>2</sub>&#xb7;H<sub>2</sub>O
 at high pressure.
;
_journal_issue 1
_journal_name_full IUCrJ
_journal_paper_doi 10.1107/S2052252524011060
_journal_volume 12
_journal_year 2025
_chemical_formula_moiety 'O9 Si2 Zn4, O'
_chemical_formula_sum 'O10 Si2 Zn4'
_chemical_formula_weight 477.66
_space_group_crystal_system orthorhombic
_space_group_IT_number 34
_space_group_name_Hall 'P 2 -2n'
_space_group_name_H-M_alt 'P n n 2'
_atom_sites_solution_primary dual
_audit_creation_date 2024-08-16
_audit_creation_method
;
Olex2 1.5
(compiled 2024.02.16 svn.r378c4104 for OlexSys, GUI svn.r6928)
;
_cell_angle_alpha 90
_cell_angle_beta 90
_cell_angle_gamma 90
_cell_formula_units_Z 2
_cell_length_a 8.1701(4)
_cell_length_b 10.6651(3)
_cell_length_c 5.05540(10)
_cell_measurement.pressure 3260000

_cell_measurement_reflns_used 2670
_cell_measurement_temperature 293
_cell_measurement_theta_max 22.8490
_cell_measurement_theta_min 2.2130
_cell_volume 440.50(3)
_computing_molecular_graphics 'Olex2 1.5 (Dolomanov et al., 2009)'
_computing_publication_material 'Olex2 1.5 (Dolomanov et al., 2009)'
_computing_structure_refinement 'SHELXL 2018/3 (Sheldrick, 2015)'
_computing_structure_solution 'SHELXT 2018/2 (Sheldrick, 2018)'
_diffrn_ambient_temperature 293(2)
_diffrn_measured_fraction_theta_full 0.687
_diffrn_measured_fraction_theta_max 0.448
_diffrn_measurement_device_type 'esperanto-CrysAlisPro-abstract goniometer imported esperanto images'
_diffrn_radiation_type synchrotron
_diffrn_radiation_wavelength 0.35424
_diffrn_reflns_av_R_equivalents 0.0226
_diffrn_reflns_av_unetI/netI 0.0254
_diffrn_reflns_Laue_measured_fraction_full 0.687
_diffrn_reflns_Laue_measured_fraction_max 0.448
_diffrn_reflns_limit_h_max 13
_diffrn_reflns_limit_h_min -11
_diffrn_reflns_limit_k_max 19
_diffrn_reflns_limit_k_min -18
_diffrn_reflns_limit_l_max 10
_diffrn_reflns_limit_l_min -10
_diffrn_reflns_number 4747
_diffrn_reflns_point_group_measured_fraction_full 0.608
_diffrn_reflns_point_group_measured_fraction_max 0.378
_diffrn_reflns_theta_full 12.271
_diffrn_reflns_theta_max 22.851
_diffrn_reflns_theta_min 2.273
_diffrn_source synchrotron
_exptl_absorpt_correction_T_max 1.00000
_exptl_absorpt_correction_T_min 0.98470
_exptl_absorpt_correction_type multi-scan
_exptl_absorpt_process_details
;
CrysAlisPro 1.171.40.53 (Rigaku Oxford Diffraction, 2019)
Empirical absorption correction using spherical harmonics,
 implemented in SCALE3 ABSPACK scaling algorithm.
;
_exptl_crystal_colour colourless
_exptl_crystal_density_diffrn 3.601
_exptl_crystal_description block
_exptl_crystal_F_000 456
_exptl_crystal_size_max 0.06
_exptl_crystal_size_mid 0.04
_exptl_crystal_size_min 0.02
_refine_diff_density_max 0.736
_refine_diff_density_min -1.592
_refine_diff_density_rms 0.251
_refine_ls_abs_structure_details
;
 Flack x determined using 633 quotients [(I+)-(I-)]/[(I+)+(I-)]
 (Parsons, Flack and Wagner, Acta Cryst. B69 (2013) 249-259).
;
_refine_ls_abs_structure_Flack 0.06(7)
_refine_ls_extinction_method none
_refine_ls_goodness_of_fit_ref 1.115
_refine_ls_hydrogen_treatment undef
_refine_ls_matrix_type full
_refine_ls_number_parameters 74
_refine_ls_number_reflns 1836
_refine_ls_number_restraints 1
_refine_ls_restrained_S_all 1.115
_refine_ls_R_factor_all 0.0289
_refine_ls_R_factor_gt 0.0279
_refine_ls_shift/su_max 0.000
_refine_ls_shift/su_mean 0.000
_refine_ls_structure_factor_coef Fsqd
_refine_ls_weighting_details 'w=1/[\s^2^(Fo^2^)+(0.0503P)^2^+0.0842P] where P=(Fo^2^+2Fc^2^)/3'
_refine_ls_weighting_scheme calc
_refine_ls_wR_factor_gt 0.0779
_refine_ls_wR_factor_ref 0.0787
_reflns_Friedel_coverage 0.579
_reflns_Friedel_fraction_full 0.507
_reflns_Friedel_fraction_max 0.297
_reflns_number_gt 1764
_reflns_number_total 1836
_reflns_threshold_expression 'I > 2\s(I)'
_cod_data_source_file fc5081.cif
_cod_data_source_block 3_26GPa_Pnn2_DESY_crystal_1
_cod_database_code 1573352
_shelx_shelxl_version_number 2018/3
_shelx_space_group_comment
;
The symmetry employed for this shelxl refinement is uniquely defined
by the following loop, which should always be used as a source of
symmetry information in preference to the above space-group names.
They are only intended as comments.
;
_cell_oxdiff_length_a 10.6641(16)
_cell_oxdiff_length_b 8.1721(16)
_cell_oxdiff_length_c 5.05464(19)
_cell_oxdiff_angle_alpha 90.010(8)
_cell_oxdiff_angle_beta 90.023(7)
_cell_oxdiff_angle_gamma 89.982(14)
_cell_oxdiff_volume 440.50(12)
_cell_oxdiff_measurement_reflns_used 2670
_oxdiff_exptl_absorpt_empirical_full_min 0.940
_oxdiff_exptl_absorpt_empirical_full_max 1.114
_oxdiff_exptl_absorpt_empirical_details
;
Empirical correction (ABSPACK) includes:
- Absorption correction using spherical harmonics
- Frame scaling
- Detector area scaling
;
_olex2_refinement_description
;
;
_olex2_submission_special_instructions 'No special instructions were received'

loop_
_space_group_symop_operation_xyz
'x, y, z'
'-x, -y, z'
'x+1/2, -y+1/2, z+1/2'
'-x+1/2, y+1/2, z+1/2'

loop_
_atom_site_label
_atom_site_type_symbol
_atom_site_fract_x
_atom_site_fract_y
_atom_site_fract_z
_atom_site_U_iso_or_equiv
_atom_site_adp_type
_atom_site_occupancy
_atom_site_site_symmetry_order
_atom_site_calc_flag
_atom_site_refinement_flags_posn
_atom_site_refinement_flags_adp
_atom_site_refinement_flags_occupancy
_atom_site_disorder_assembly
_atom_site_disorder_group
Zn1 Zn 0.22853(5) 0.15013(3) 0.61516(7) 0.01228(7) Uani 1 1 d . . . . .
Zn2 Zn 0.31113(5) 0.33485(3) 0.11940(6) 0.01266(7) Uani 1 1 d . . . . .
Si1 Si 0.51794(9) 0.35575(6) 0.6084(2) 0.00874(12) Uani 1 1 d . . . . .
O1 O 0.3641(4) 0.2836(3) 0.4790(4) 0.0192(5) Uani 1 1 d . . . . .
O2 O 0.6902(4) 0.3089(2) 0.4852(4) 0.0162(4) Uani 1 1 d . . . . .
O3 O 0.5187(4) 0.3407(2) 0.9255(5) 0.0134(4) Uani 1 1 d . . . . .
O4 O 0.1832(4) 0.4840(2) 0.0734(8) 0.0246(7) Uani 1 1 d . . . . .
O5 O 0.500000 0.500000 0.5099(7) 0.0168(6) Uani 1 2 d S T P . .
O6 O 0.000000 0.500000 -0.404(2) 0.078(4) Uani 1 2 d S T P . .

loop_
_atom_site_aniso_label
_atom_site_aniso_U_11
_atom_site_aniso_U_22
_atom_site_aniso_U_33
_atom_site_aniso_U_23
_atom_site_aniso_U_13
_atom_site_aniso_U_12
Zn1 0.0127(2) 0.01349(14) 0.01063(10) -0.00049(14) 0.0002(2) -0.00302(6)
Zn2 0.0134(2) 0.01399(14) 0.01064(9) 0.00024(15) 0.0002(2) -0.00366(6)
Si1 0.0095(4) 0.0090(3) 0.0077(2) -0.0001(3) 0.0003(3) -0.00001(13)
O1 0.0230(18) 0.0226(12) 0.0121(6) 0.0039(6) -0.0032(8) -0.0138(8)
O2 0.0155(15) 0.0217(11) 0.0115(6) 0.0033(6) 0.0040(7) 0.0104(7)
O3 0.0111(17) 0.0208(12) 0.0084(6) 0.0016(5) -0.0005(6) -0.0007(5)
O4 0.0163(18) 0.0171(11) 0.041(2) -0.0008(9) -0.0046(11) -0.0005(6)
O5 0.025(2) 0.0095(15) 0.0157(10) 0.000 0.000 0.0039(8)
O6 0.042(10) 0.172(12) 0.021(3) 0.000 0.000 -0.029(5)

loop_
_atom_type_symbol
_atom_type_description
_atom_type_scat_dispersion_real
_atom_type_scat_dispersion_imag
_atom_type_scat_source
O O 0.0003 0.0013 'International Tables Vol C Tables 4.2.6.8 and 6.1.1.4'
Si Si 0.0175 0.0165 'International Tables Vol C Tables 4.2.6.8 and 6.1.1.4'
Zn Zn 0.2130 0.4015 'International Tables Vol C Tables 4.2.6.8 and 6.1.1.4'

loop_
_geom_angle_atom_site_label_1
_geom_angle_atom_site_label_2
_geom_angle_atom_site_label_3
_geom_angle
_geom_angle_site_symmetry_1
_geom_angle_site_symmetry_3
_geom_angle_publ_flag
O1 Zn1 O2 105.61(10) . 3_455 ?
O1 Zn1 O3 106.84(12) . 3_454 ?
O2 Zn1 O3 108.50(11) 3_455 3_454 ?
O4 Zn1 O1 115.14(15) 4_545 . ?
O4 Zn1 O2 111.87(14) 4_545 3_455 ?
O4 Zn1 O3 108.60(13) 4_545 3_454 ?
O1 Zn2 O3 106.48(12) . 1_554 ?
O2 Zn2 O1 102.57(9) 3_454 . ?
O2 Zn2 O3 106.86(11) 3_454 1_554 ?
O4 Zn2 O1 117.85(16) . . ?
O4 Zn2 O2 109.53(14) . 3_454 ?
O4 Zn2 O3 112.62(13) . 1_554 ?
O1 Si1 O2 112.00(17) . . ?
O1 Si1 O5 104.91(13) . . ?
O2 Si1 O5 104.67(12) . . ?
O3 Si1 O1 111.05(14) . . ?
O3 Si1 O2 110.41(14) . . ?
O3 Si1 O5 113.57(16) . . ?
Zn1 O1 Zn2 114.33(12) . . ?
Si1 O1 Zn1 130.89(14) . . ?
Si1 O1 Zn2 114.73(12) . . ?
Zn2 O2 Zn1 115.50(11) 3 3_554 ?
Si1 O2 Zn1 116.13(13) . 3_554 ?
Si1 O2 Zn2 123.42(14) . 3 ?
Zn2 O3 Zn1 120.79(12) 1_556 3 ?
Si1 O3 Zn1 118.92(17) . 3 ?
Si1 O3 Zn2 119.84(16) . 1_556 ?
Zn2 O4 Zn1 123.09(18) . 4_554 ?
Si1 O5 Si1 144.3(2) 2_665 . ?

loop_
_geom_bond_atom_site_label_1
_geom_bond_atom_site_label_2
_geom_bond_distance
_geom_bond_site_symmetry_2
_geom_bond_publ_flag
Zn1 O1 1.931(2) . ?
Zn1 O2 1.946(2) 3_455 ?
Zn1 O3 1.967(3) 3_454 ?
Zn1 O4 1.925(3) 4_545 ?
Zn2 O1 1.947(2) . ?
Zn2 O2 1.946(2) 3_454 ?
Zn2 O3 1.960(3) 1_554 ?
Zn2 O4 1.917(3) . ?
Si1 O1 1.612(3) . ?
Si1 O2 1.618(3) . ?
Si1 O3 1.611(3) . ?
Si1 O5 1.6236(13) . ?

loop_
_geom_torsion_atom_site_label_1
_geom_torsion_atom_site_label_2
_geom_torsion_atom_site_label_3
_geom_torsion_atom_site_label_4
_geom_torsion
_geom_torsion_site_symmetry_1
_geom_torsion_site_symmetry_2
_geom_torsion_site_symmetry_3
_geom_torsion_site_symmetry_4
_geom_torsion_publ_flag
O1 Si1 O2 Zn1 67.23(19) . . . 3_554 ?
O1 Si1 O2 Zn2 -86.7(2) . . . 3 ?
O1 Si1 O3 Zn1 152.92(16) . . . 3 ?
O1 Si1 O3 Zn2 -34.7(2) . . . 1_556 ?
O1 Si1 O5 Si1 121.79(12) . . . 2_665 ?
O2 Si1 O1 Zn1 103.5(3) . . . . ?
O2 Si1 O1 Zn2 -73.7(2) . . . . ?
O2 Si1 O3 Zn1 28.07(19) . . . 3 ?
O2 Si1 O3 Zn2 -159.54(15) . . . 1_556 ?
O2 Si1 O5 Si1 -120.15(12) . . . 2_665 ?
O3 Si1 O1 Zn1 -20.5(3) . . . . ?
O3 Si1 O1 Zn2 162.32(16) . . . . ?
O3 Si1 O2 Zn1 -168.46(15) . . . 3_554 ?
O3 Si1 O2 Zn2 37.6(2) . . . 3 ?
O3 Si1 O5 Si1 0.35(12) . . . 2_665 ?
O5 Si1 O1 Zn1 -143.6(2) . . . . ?
O5 Si1 O1 Zn2 39.2(2) . . . . ?
O5 Si1 O2 Zn1 -45.9(2) . . . 3_554 ?
O5 Si1 O2 Zn2 160.21(19) . . . 3 ?
O5 Si1 O3 Zn1 -89.13(14) . . . 3 ?
O5 Si1 O3 Zn2 83.26(14) . . . 1_556 ?
